data_7059224
loop_
_publ_author_name
'Custodio, Jean M. F.'
'Moura, Andrea F.'
'de Moraes, Manoel O.'
'Perez, Caridad N.'
'Napolitano, Hamilton B.'

_publ_section_title
;
 On the in silico and in vitro anticancer activity of sulfonamide
 chalcones: potential JNKK3 inhibitors
;
_journal_issue 8
_journal_name_full 'New Journal of Chemistry'
_journal_page_first 3294
_journal_page_last 3309
_journal_paper_doi 10.1039/C9NJ05612B
_journal_volume 44
_journal_year 2020
_chemical_formula_moiety 'C21 H16 N2 O5 S'
_chemical_formula_sum 'C21 H16 N2 O5 S'
_chemical_formula_weight 408.42
_chemical_name_common 'Sulfonamide chalcone'
_chemical_name_systematic (E)-3-(2-methoxyphenyl)-1-(2-(phenylsulfonylamine)phenyl)prop-2-en-1-one
_space_group_crystal_system monoclinic
_space_group_IT_number 14
_space_group_name_Hall '-P 2ybc'
_space_group_name_H-M_alt 'P 1 21/c 1'
_atom_sites_solution_hydrogens mixed
_atom_sites_solution_primary dual
_audit_block_doi 10.5517/ccdc.csd.cc21xj8s
_audit_creation_date 2019-03-14
_audit_creation_method
;
Olex2 1.2
(compiled 2018.05.29 svn.r3508 for OlexSys, GUI svn.r5506)
;
_audit_update_record
;
2019-03-19 deposited with the CCDC.	2020-01-21 downloaded from the CCDC.
;
_cell_angle_alpha 90
_cell_angle_beta 101.242(4)
_cell_angle_gamma 90
_cell_formula_units_Z 4
_cell_length_a 14.0149(16)
_cell_length_b 7.6562(9)
_cell_length_c 18.380(2)
_cell_measurement_reflns_used 9812
_cell_measurement_temperature 296(2)
_cell_measurement_theta_max 26.50
_cell_measurement_theta_min 2.26
_cell_volume 1934.3(4)
_computing_molecular_graphics 'Olex2 (Dolomanov et al., 2009)'
_computing_publication_material 'Olex2 (Dolomanov et al., 2009)'
_computing_structure_refinement 'ShelXL (Sheldrick, 2015)'
_computing_structure_solution 'ShelXT (Sheldrick, 2015)'
_diffrn_ambient_temperature 296.15
_diffrn_measured_fraction_theta_full 0.984
_diffrn_measured_fraction_theta_max 0.950
_diffrn_measurement_device_type 'Bruker APEX-II CCD'
_diffrn_measurement_method '\f and \w scans'
_diffrn_radiation_type MoK\a
_diffrn_radiation_wavelength 0.71073
_diffrn_reflns_av_R_equivalents 0.0470
_diffrn_reflns_av_unetI/netI 0.0349
_diffrn_reflns_Laue_measured_fraction_full 0.984
_diffrn_reflns_Laue_measured_fraction_max 0.950
_diffrn_reflns_limit_h_max 17
_diffrn_reflns_limit_h_min -17
_diffrn_reflns_limit_k_max 9
_diffrn_reflns_limit_k_min -9
_diffrn_reflns_limit_l_max 22
_diffrn_reflns_limit_l_min -23
_diffrn_reflns_number 30977
_diffrn_reflns_point_group_measured_fraction_full 0.984
_diffrn_reflns_point_group_measured_fraction_max 0.950
_diffrn_reflns_theta_full 25.242
_diffrn_reflns_theta_max 26.829
_diffrn_reflns_theta_min 1.481
_diffrn_standards_number 0
_exptl_absorpt_coefficient_mu 0.204
_exptl_absorpt_correction_T_max 0.7454
_exptl_absorpt_correction_T_min 0.6410
_exptl_absorpt_correction_type multi-scan
_exptl_absorpt_process_details
'SADABS-2014/5 (Bruker,2014/5) was used for absorption correction. wR2(int) was 0.1361 before and 0.0592 after correction. The Ratio of minimum to maximum transmission is 0.8599. The \l/2 correction factor is 0.00150.'
_exptl_crystal_colour 'pale yellow'
_exptl_crystal_colour_primary colourless
_exptl_crystal_density_diffrn 1.402
_exptl_crystal_description block
_exptl_crystal_F_000 848
_exptl_crystal_size_max 0.462
_exptl_crystal_size_mid 0.224
_exptl_crystal_size_min 0.095
_refine_diff_density_max 0.254
_refine_diff_density_min -0.319
_refine_diff_density_rms 0.041
_refine_ls_extinction_method none
_refine_ls_goodness_of_fit_ref 1.047
_refine_ls_hydrogen_treatment mixed
_refine_ls_matrix_type full
_refine_ls_number_parameters 271
_refine_ls_number_reflns 3950
_refine_ls_number_restraints 48
_refine_ls_restrained_S_all 1.050
_refine_ls_R_factor_all 0.0857
_refine_ls_R_factor_gt 0.0528
_refine_ls_shift/su_max 0.000
_refine_ls_shift/su_mean 0.000
_refine_ls_structure_factor_coef Fsqd
_refine_ls_weighting_details 'w=1/[\s^2^(Fo^2^)+(0.0502P)^2^+0.7905P] where P=(Fo^2^+2Fc^2^)/3'
_refine_ls_weighting_scheme calc
_refine_ls_wR_factor_gt 0.1066
_refine_ls_wR_factor_ref 0.1193
_reflns_Friedel_coverage 0.000
_reflns_number_gt 2976
_reflns_number_total 3950
_reflns_threshold_expression 'I > 2\s(I)'
_cod_data_source_file c9nj05612b2.cif
_cod_data_source_block mo_g32_1_0m
_cod_depositor_comments
;Adding full bibliography for 7059220--7059228.cif.

 Adding full bibliography for 7059220--7059228.cif.
;
_cod_original_cell_volume 1934.4(4)
_cod_database_code 7059224
_shelx_shelxl_version_number 2014/7
_shelx_space_group_comment
;
The symmetry employed for this shelxl refinement is uniquely defined
by the following loop, which should always be used as a source of
symmetry information in preference to the above space-group names.
They are only intended as comments.
;
_shelx_estimated_absorpt_t_max 0.981
_shelx_estimated_absorpt_t_min 0.912
_olex2_refinement_description
;
1. Fixed Uiso
 At 1.2 times of:
  All C(H) groups, All N(H) groups
2. Uiso/Uaniso restraints and constraints
C16 \\sim C21 \\sim C20 \\sim C19 \\sim C18 \\sim C17: within 2A with sigma of
0.04 and sigma for terminal atoms of 0.08
O4 \\sim S1 \\sim O5: within 2A with sigma of 0.005 and sigma for terminal
atoms of 0.01
3.a Aromatic/amide H refined with riding coordinates:
 N2(H2), C1(H1), C7(H7), C8(H8), C14(H14), C13(H13), C12(H12), C4(H4),
 C17(H17), C21(H21), C18(H18), C20(H20), C19(H19)
;
_olex2_submission_special_instructions 'No special instructions were received'

loop_
_space_group_symop_operation_xyz
'x, y, z'
'-x, y+1/2, -z+1/2'
'-x, -y, -z'
'x, -y-1/2, z-1/2'

loop_
_atom_site_label
_atom_site_type_symbol
_atom_site_fract_x
_atom_site_fract_y
_atom_site_fract_z
_atom_site_U_iso_or_equiv
_atom_site_adp_type
_atom_site_occupancy
_atom_site_site_symmetry_order
_atom_site_calc_flag
_atom_site_refinement_flags_posn
_atom_site_refinement_flags_adp
S1 S 0.31610(3) 0.19620(9) 0.14857(2) 0.05280(19) Uani 1 1 d . U
O1 O 0.50851(10) 0.2684(3) 0.33653(8) 0.0774(6) Uani 1 1 d . .
O2 O 0.97082(12) 0.5115(3) 0.68939(11) 0.1051(8) Uani 1 1 d . .
O5 O 0.39704(10) 0.2487(3) 0.11688(8) 0.0789(6) Uani 1 1 d . U
O3 O 0.94477(11) 0.5197(3) 0.57105(11) 0.0845(6) Uani 1 1 d . .
N2 N 0.35547(11) 0.2128(3) 0.23723(8) 0.0599(5) Uani 1 1 d . .
H2 H 0.4132 0.2546 0.2506 0.072 Uiso 1 1 calc R .
N1 N 0.91853(12) 0.4908(3) 0.62902(11) 0.0627(5) Uani 1 1 d . .
C2 C 0.81829(13) 0.4271(3) 0.62611(11) 0.0474(5) Uani 1 1 d . .
C1 C 0.75894(13) 0.4051(3) 0.55750(10) 0.0442(5) Uani 1 1 d . .
H1 H 0.7817 0.4315 0.5145 0.053 Uiso 1 1 calc R .
C6 C 0.66458(13) 0.3431(3) 0.55325(10) 0.0417(4) Uani 1 1 d . .
C7 C 0.60336(13) 0.3163(3) 0.47994(10) 0.0466(5) Uani 1 1 d . .
H7 H 0.6312 0.3455 0.4396 0.056 Uiso 1 1 calc R .
C8 C 0.51384(13) 0.2560(3) 0.46413(10) 0.0486(5) Uani 1 1 d . .
H8 H 0.4824 0.2244 0.5023 0.058 Uiso 1 1 calc R .
C9 C 0.46300(13) 0.2381(3) 0.38617(10) 0.0470(5) Uani 1 1 d . .
C10 C 0.35922(12) 0.1836(3) 0.36874(9) 0.0396(4) Uani 1 1 d . .
C15 C 0.30787(12) 0.1680(3) 0.29507(9) 0.0425(5) Uani 1 1 d . .
C14 C 0.21151(13) 0.1114(3) 0.28101(10) 0.0517(5) Uani 1 1 d . .
H14 H 0.1781 0.0990 0.2323 0.062 Uiso 1 1 calc R .
C13 C 0.16546(14) 0.0738(3) 0.33904(11) 0.0548(6) Uani 1 1 d . .
H13 H 0.1009 0.0373 0.3291 0.066 Uiso 1 1 calc R .
C12 C 0.21385(14) 0.0898(3) 0.41136(11) 0.0557(6) Uani 1 1 d . .
H12 H 0.1823 0.0647 0.4502 0.067 Uiso 1 1 calc R .
C11 C 0.30950(14) 0.1431(3) 0.42577(10) 0.0485(5) Uani 1 1 d . .
H11 H 0.3422(15) 0.152(3) 0.4767(12) 0.058 Uiso 1 1 d R .
C5 C 0.63325(15) 0.3062(3) 0.61916(11) 0.0525(5) Uani 1 1 d . .
H5 H 0.5700(17) 0.262(3) 0.6183(12) 0.063 Uiso 1 1 d R .
C4 C 0.69435(16) 0.3296(4) 0.68682(12) 0.0673(7) Uani 1 1 d . .
H4 H 0.6723 0.3039 0.7302 0.081 Uiso 1 1 calc R .
C3 C 0.78816(16) 0.3908(4) 0.69106(12) 0.0622(6) Uani 1 1 d . .
H3 H 0.8343(17) 0.408(3) 0.7384(13) 0.075 Uiso 1 1 d R .
C16 C 0.22328(14) 0.3525(3) 0.12498(9) 0.0467(5) Uani 1 1 d . U
C17 C 0.12758(14) 0.2970(3) 0.10536(12) 0.0556(6) Uani 1 1 d . U
H17 H 0.1131 0.1784 0.1039 0.067 Uiso 1 1 calc R .
C21 C 0.2454(2) 0.5280(4) 0.12535(11) 0.0686(7) Uani 1 1 d . U
H21 H 0.3096 0.5657 0.1372 0.082 Uiso 1 1 calc R .
C18 C 0.05424(18) 0.4178(4) 0.08802(14) 0.0760(8) Uani 1 1 d . U
H18 H -0.0100 0.3808 0.0750 0.091 Uiso 1 1 calc R .
C20 C 0.1693(3) 0.6478(4) 0.10747(14) 0.0850(9) Uani 1 1 d . U
H20 H 0.1825 0.7669 0.1075 0.102 Uiso 1 1 calc R .
C19 C 0.0752(2) 0.5898(5) 0.08989(16) 0.0860(9) Uani 1 1 d . U
H19 H 0.0248 0.6705 0.0791 0.103 Uiso 1 1 calc R .
O4 O 0.27246(11) 0.0286(2) 0.13122(8) 0.0662(4) Uani 1 1 d . U

loop_
_atom_site_aniso_label
_atom_site_aniso_U_11
_atom_site_aniso_U_22
_atom_site_aniso_U_33
_atom_site_aniso_U_23
_atom_site_aniso_U_13
_atom_site_aniso_U_12
S1 0.0339(2) 0.0945(5) 0.0311(2) -0.0070(3) 0.00892(17) 0.0025(3)
O1 0.0423(8) 0.1521(17) 0.0380(7) 0.0004(9) 0.0085(6) -0.0319(9)
O2 0.0522(10) 0.166(2) 0.0842(13) -0.0104(13) -0.0170(9) -0.0257(12)
O5 0.0408(8) 0.1583(18) 0.0415(8) 0.0029(9) 0.0180(6) 0.0021(9)
O3 0.0512(9) 0.1192(17) 0.0855(13) -0.0034(11) 0.0192(9) -0.0245(10)
N2 0.0326(8) 0.1156(16) 0.0313(8) 0.0008(9) 0.0057(6) -0.0168(9)
N1 0.0391(9) 0.0732(14) 0.0711(13) -0.0073(11) -0.0005(9) -0.0052(9)
C2 0.0362(9) 0.0552(13) 0.0485(11) -0.0045(9) 0.0023(8) -0.0018(9)
C1 0.0403(9) 0.0518(13) 0.0406(10) -0.0007(9) 0.0081(7) -0.0034(9)
C6 0.0377(9) 0.0479(12) 0.0386(9) -0.0031(8) 0.0050(7) -0.0030(8)
C7 0.0420(10) 0.0617(14) 0.0361(9) 0.0011(9) 0.0072(7) -0.0074(9)
C8 0.0391(9) 0.0712(15) 0.0355(9) -0.0007(9) 0.0072(7) -0.0093(10)
C9 0.0381(9) 0.0668(14) 0.0358(9) 0.0000(9) 0.0065(7) -0.0082(9)
C10 0.0344(8) 0.0486(12) 0.0358(9) 0.0005(8) 0.0072(7) -0.0021(8)
C15 0.0339(8) 0.0598(13) 0.0349(9) 0.0007(8) 0.0090(7) -0.0025(9)
C14 0.0370(9) 0.0774(16) 0.0393(10) 0.0028(10) 0.0038(7) -0.0092(10)
C13 0.0352(9) 0.0775(16) 0.0524(11) 0.0037(11) 0.0105(8) -0.0132(10)
C12 0.0441(10) 0.0798(16) 0.0463(11) 0.0065(11) 0.0171(8) -0.0119(11)
C11 0.0440(10) 0.0669(15) 0.0350(9) 0.0018(9) 0.0090(8) -0.0078(10)
C5 0.0415(10) 0.0745(16) 0.0424(10) -0.0055(10) 0.0101(8) -0.0110(10)
C4 0.0576(13) 0.108(2) 0.0380(10) -0.0051(12) 0.0123(9) -0.0134(13)
C3 0.0521(12) 0.0894(18) 0.0408(11) -0.0088(11) -0.0017(9) -0.0061(12)
C16 0.0476(10) 0.0648(15) 0.0301(9) -0.0034(9) 0.0136(7) -0.0028(10)
C17 0.0420(10) 0.0707(16) 0.0550(12) 0.0053(11) 0.0117(9) 0.0048(10)
C21 0.0832(16) 0.085(2) 0.0402(11) -0.0049(12) 0.0189(11) -0.0219(15)
C18 0.0555(13) 0.095(2) 0.0800(17) 0.0161(16) 0.0189(12) 0.0167(15)
C20 0.141(3) 0.0597(18) 0.0599(16) 0.0030(13) 0.0329(17) 0.0010(19)
C19 0.096(2) 0.088(2) 0.0804(19) 0.0116(16) 0.0339(16) 0.0276(19)
O4 0.0590(9) 0.0773(12) 0.0605(9) -0.0232(8) 0.0076(7) 0.0081(8)

loop_
_atom_type_symbol
_atom_type_description
_atom_type_scat_dispersion_real
_atom_type_scat_dispersion_imag
_atom_type_scat_source
C C 0.0033 0.0016 'International Tables Vol C Tables 4.2.6.8 and 6.1.1.4'
H H 0.0000 0.0000 'International Tables Vol C Tables 4.2.6.8 and 6.1.1.4'
N N 0.0061 0.0033 'International Tables Vol C Tables 4.2.6.8 and 6.1.1.4'
O O 0.0106 0.0060 'International Tables Vol C Tables 4.2.6.8 and 6.1.1.4'
S S 0.1246 0.1234 'International Tables Vol C Tables 4.2.6.8 and 6.1.1.4'

loop_
_citation_id
_citation_doi
_citation_year
1 10.1007/s00044-019-02384-8 2019

loop_
_geom_angle_atom_site_label_1
_geom_angle_atom_site_label_2
_geom_angle_atom_site_label_3
_geom_angle
O5 S1 N2 104.24(8)
O5 S1 C16 108.40(11)
O5 S1 O4 120.00(11)
N2 S1 C16 106.56(9)
O4 S1 N2 109.97(10)
O4 S1 C16 106.97(10)
C15 N2 S1 128.59(13)
O2 N1 C2 118.4(2)
O3 N1 O2 123.09(19)
O3 N1 C2 118.49(18)
C1 C2 N1 118.23(18)
C3 C2 N1 119.18(18)
C3 C2 C1 122.58(18)
C2 C1 C6 119.33(17)
C1 C6 C7 118.62(16)
C1 C6 C5 118.44(17)
C5 C6 C7 122.92(17)
C8 C7 C6 127.97(18)
C7 C8 C9 120.39(17)
O1 C9 C8 118.64(17)
O1 C9 C10 121.25(16)
C8 C9 C10 120.11(16)
C15 C10 C9 121.72(15)
C11 C10 C9 120.59(16)
C11 C10 C15 117.69(16)
N2 C15 C10 118.56(15)
C14 C15 N2 121.47(16)
C14 C15 C10 119.96(16)
C13 C14 C15 120.24(17)
C12 C13 C14 120.79(17)
C13 C12 C11 119.37(17)
C12 C11 C10 121.94(18)
C4 C5 C6 120.81(19)
C5 C4 C3 120.8(2)
C2 C3 C4 118.07(19)
C17 C16 S1 119.16(18)
C21 C16 S1 120.47(18)
C21 C16 C17 120.4(2)
C18 C17 C16 119.8(2)
C16 C21 C20 118.6(2)
C19 C18 C17 120.2(3)
C19 C20 C21 119.9(3)
C18 C19 C20 121.2(3)

loop_
_geom_bond_atom_site_label_1
_geom_bond_atom_site_label_2
_geom_bond_distance
S1 O5 1.4300(15)
S1 N2 1.6205(16)
S1 C16 1.759(2)
S1 O4 1.4303(18)
O1 C9 1.233(2)
O2 N1 1.215(2)
O3 N1 1.213(2)
N2 C15 1.403(2)
N1 C2 1.478(2)
C2 C1 1.379(2)
C2 C3 1.370(3)
C1 C6 1.393(2)
C6 C7 1.464(2)
C6 C5 1.395(3)
C7 C8 1.315(3)
C8 C9 1.477(3)
C9 C10 1.487(2)
C10 C15 1.409(2)
C10 C11 1.402(2)
C15 C14 1.393(2)
C14 C13 1.380(3)
C13 C12 1.375(3)
C12 C11 1.377(3)
C5 C4 1.377(3)
C4 C3 1.384(3)
C16 C17 1.386(3)
C16 C21 1.378(3)
C17 C18 1.373(3)
C21 C20 1.397(4)
C18 C19 1.348(4)
C20 C19 1.369(4)

loop_
_geom_hbond_atom_site_label_D
_geom_hbond_atom_site_label_H
_geom_hbond_atom_site_label_A
_geom_hbond_distance_DH
_geom_hbond_distance_HA
_geom_hbond_distance_DA
_geom_hbond_angle_DHA
_geom_hbond_site_symmetry_A
N2 H2 O1 0.86 1.86 2.566(2) 138.0 .
C8 H8 O5 0.93 2.63 3.515(2) 160.3 4_566
C11 H11 O5 0.96(2) 2.65(2) 3.585(2) 163.6(17) 4_566
C5 H5 O5 0.95(2) 2.42(2) 3.329(2) 160.9(19) 4_566
C20 H20 O4 0.93 2.36 3.246(4) 158.5 1_565
C19 H19 O3 0.93 2.62 3.486(4) 156.0 4_475

loop_
_geom_torsion_atom_site_label_1
_geom_torsion_atom_site_label_2
_geom_torsion_atom_site_label_3
_geom_torsion_atom_site_label_4
_geom_torsion
S1 N2 C15 C10 175.95(17)
S1 N2 C15 C14 -5.0(3)
S1 C16 C17 C18 178.91(17)
S1 C16 C21 C20 -178.93(16)
O1 C9 C10 C15 -1.5(3)
O1 C9 C10 C11 177.5(2)
O2 N1 C2 C1 179.5(2)
O2 N1 C2 C3 -1.1(3)
O5 S1 N2 C15 -176.0(2)
O5 S1 C16 C17 139.54(16)
O5 S1 C16 C21 -39.87(18)
O3 N1 C2 C1 -0.6(3)
O3 N1 C2 C3 178.8(2)
N2 S1 C16 C17 -108.78(16)
N2 S1 C16 C21 71.81(17)
N2 C15 C14 C13 -177.8(2)
N1 C2 C1 C6 179.15(19)
N1 C2 C3 C4 -179.3(2)
C2 C1 C6 C7 -178.47(19)
C2 C1 C6 C5 0.4(3)
C1 C2 C3 C4 0.0(4)
C1 C6 C7 C8 178.5(2)
C1 C6 C5 C4 -0.4(3)
C6 C7 C8 C9 179.9(2)
C6 C5 C4 C3 0.3(4)
C7 C6 C5 C4 178.4(2)
C7 C8 C9 O1 5.3(3)
C7 C8 C9 C10 -175.1(2)
C8 C9 C10 C15 178.9(2)
C8 C9 C10 C11 -2.1(3)
C9 C10 C15 N2 -2.8(3)
C9 C10 C15 C14 178.1(2)
C9 C10 C11 C12 -179.1(2)
C10 C15 C14 C13 1.3(3)
C15 C10 C11 C12 0.0(3)
C15 C14 C13 C12 -0.6(4)
C14 C13 C12 C11 -0.3(4)
C13 C12 C11 C10 0.6(4)
C11 C10 C15 N2 178.16(19)
C11 C10 C15 C14 -0.9(3)
C5 C6 C7 C8 -0.3(4)
C5 C4 C3 C2 -0.1(4)
C3 C2 C1 C6 -0.2(3)
C16 S1 N2 C15 69.5(2)
C16 C17 C18 C19 0.2(4)
C16 C21 C20 C19 -0.2(4)
C17 C16 C21 C20 1.7(3)
C17 C18 C19 C20 1.3(4)
C21 C16 C17 C18 -1.7(3)
C21 C20 C19 C18 -1.3(4)
O4 S1 N2 C15 -46.1(2)
O4 S1 C16 C17 8.82(17)
O4 S1 C16 C21 -170.60(15)
